data_7034059
loop_
_publ_author_name
'Tziotzi, Thomais G.'
'Kalofolias, Dimitris A.'
'Tzimopoulos, Demetrios I.'
'Siczek, Milosz'
'Lis, Tadeusz'
'Inglis, Ross'
'Milios, Constantinos J.'

_publ_section_title
;
 A family of [Mn(III)6Ln(III)2] rod-like clusters.
;
_journal_issue 13
_journal_name_full 'Dalton transactions (Cambridge, England : 2003)'
_journal_page_first 6082
_journal_page_last 6088
_journal_paper_doi 10.1039/c5dt00300h
_journal_volume 44
_journal_year 2015
_chemical_formula_moiety 'C90 H96 Dy2 Mn6 N12 O42, 6(C2 H3 N), 0.5(H2 O)'
_chemical_formula_sum 'C102 H115 Dy2 Mn6 N18 O42.5'
_chemical_formula_weight 2927.75
_space_group_crystal_system triclinic
_space_group_IT_number 2
_space_group_name_Hall '-P 1'
_space_group_name_H-M_alt 'P -1'
_symmetry_space_group_name_Hall '-P 1'
_symmetry_space_group_name_H-M 'P -1'
_atom_sites_solution_hydrogens mixed
_audit_creation_method SHELXL-2014/7
_audit_update_record
;
2015-01-21 deposited with the CCDC.
2015-02-16 downloaded from the CCDC.
;
_cell_angle_alpha 91.18(2)
_cell_angle_beta 108.18(2)
_cell_angle_gamma 111.57(2)
_cell_formula_units_Z 1
_cell_length_a 13.533(3)
_cell_length_b 14.266(3)
_cell_length_c 16.867(4)
_cell_measurement_reflns_used 11968
_cell_measurement_temperature 100(2)
_cell_measurement_theta_max 30.7
_cell_measurement_theta_min 2.8
_cell_volume 2843.2(13)
_computing_cell_refinement
;
CrysAlisPro, Agilent Technologies,
Version 1.171.36.20 (release 27-06-2012 CrysAlis171 .NET)
(compiled Jul 11 2012,15:38:31)
;
_computing_data_collection
;
CrysAlisPro, Agilent Technologies,
Version 1.171.36.20 (release 27-06-2012 CrysAlis171 .NET)
(compiled Jul 11 2012,15:38:31)
;
_computing_data_reduction
;
CrysAlisPro, Agilent Technologies,
Version 1.171.36.20 (release 27-06-2012 CrysAlis171 .NET)
(compiled Jul 11 2012,15:38:31)
;
_computing_structure_refinement 'SHELXL-2014/7 (Sheldrick, 2014)'
_computing_structure_solution 'SHELXS (Sheldrick, 2008)'
_diffrn_ambient_temperature 100(2)
_diffrn_measured_fraction_theta_full 0.989
_diffrn_measured_fraction_theta_max 0.886
_diffrn_measurement_device_type 'Xcalibur with Ruby CCD'
_diffrn_measurement_method /w
_diffrn_radiation_type MoK\a
_diffrn_radiation_wavelength 0.71073
_diffrn_reflns_av_R_equivalents 0.0362
_diffrn_reflns_av_unetI/netI 0.0688
_diffrn_reflns_Laue_measured_fraction_full 0.989
_diffrn_reflns_Laue_measured_fraction_max 0.886
_diffrn_reflns_limit_h_max 14
_diffrn_reflns_limit_h_min -19
_diffrn_reflns_limit_k_max 19
_diffrn_reflns_limit_k_min -18
_diffrn_reflns_limit_l_max 23
_diffrn_reflns_limit_l_min -22
_diffrn_reflns_number 30039
_diffrn_reflns_point_group_measured_fraction_full 0.989
_diffrn_reflns_point_group_measured_fraction_max 0.886
_diffrn_reflns_theta_full 25.500
_diffrn_reflns_theta_max 30.689
_diffrn_reflns_theta_min 2.794
_exptl_absorpt_coefficient_mu 2.036
_exptl_absorpt_correction_T_max 0.859
_exptl_absorpt_correction_T_min 0.611
_exptl_absorpt_correction_type analytical
_exptl_absorpt_process_details
;
CrysAlisPro, Agilent Technologies,
Version 1.171.36.20 (release 27-06-2012 CrysAlis171 .NET)
(compiled Jul 11 2012,15:38:31)
Analytical numeric absorption correction using a multifaceted crystal
            model based on expressions derived by R.C. Clark & J.S. Reid.
(Clark, R. C. & Reid, J. S. (1995). Acta Cryst. A51, 887-897)
;
_exptl_crystal_colour brown-red
_exptl_crystal_density_diffrn 1.710
_exptl_crystal_description block
_exptl_crystal_F_000 1475
_exptl_crystal_size_max 0.150
_exptl_crystal_size_mid 0.080
_exptl_crystal_size_min 0.050
_refine_diff_density_max 2.256
_refine_diff_density_min -1.114
_refine_diff_density_rms 0.137
_refine_ls_extinction_method none
_refine_ls_goodness_of_fit_ref 1.037
_refine_ls_hydrogen_treatment constr
_refine_ls_matrix_type full
_refine_ls_number_parameters 786
_refine_ls_number_reflns 15646
_refine_ls_number_restraints 2
_refine_ls_restrained_S_all 1.037
_refine_ls_R_factor_all 0.0660
_refine_ls_R_factor_gt 0.0456
_refine_ls_shift/su_max 0.001
_refine_ls_shift/su_mean 0.000
_refine_ls_structure_factor_coef Fsqd
_refine_ls_weighting_details 'w=1/[\s^2^(Fo^2^)+(0.0489P)^2^+0.4518P] where P=(Fo^2^+2Fc^2^)/3'
_refine_ls_weighting_scheme calc
_refine_ls_wR_factor_gt 0.0997
_refine_ls_wR_factor_ref 0.1100
_reflns_Friedel_coverage 0.000
_reflns_number_gt 12214
_reflns_number_total 15646
_reflns_threshold_expression 'I > 2\s(I)'
_cod_data_source_file c5dt00300h2.cif
_cod_data_source_block 3
_cod_depositor_comments 'Adding full bibliography for 7034059--7034060.cif.'
_cod_original_cell_volume 2843.2(12)
_cod_original_formula_sum 'C102 H115 Dy2 Mn6 N18 O42.50'
_cod_database_code 7034059
_shelx_shelxl_version_number 2014/7
_shelx_space_group_comment
;
The symmetry employed for this shelxl refinement is uniquely defined
by the following loop, which should always be used as a source of
symmetry information in preference to the above space-group names.
They are only intended as comments.
;
_shelx_estimated_absorpt_t_min 0.750
_shelx_estimated_absorpt_t_max 0.905

loop_
_space_group_symop_operation_xyz
'x, y, z'
'-x, -y, -z'

loop_
_atom_site_label
_atom_site_type_symbol
_atom_site_fract_x
_atom_site_fract_y
_atom_site_fract_z
_atom_site_U_iso_or_equiv
_atom_site_adp_type
_atom_site_occupancy
_atom_site_site_symmetry_order
_atom_site_calc_flag
_atom_site_refinement_flags_posn
_atom_site_refinement_flags_adp
_atom_site_refinement_flags_occupancy
_atom_site_disorder_assembly
_atom_site_disorder_group
Dy Dy 0.67460(2) 0.64012(2) 0.66281(2) 0.01929(5) Uani 1 1 d . . . . .
Mn1 Mn 0.49657(5) 0.46023(4) 0.74814(3) 0.01946(12) Uani 1 1 d . . . . .
Mn2 Mn 0.67232(5) 0.39897(4) 0.68257(3) 0.01987(12) Uani 1 1 d . . . . .
Mn3 Mn 0.42468(4) 0.42085(4) 0.55194(3) 0.01726(11) Uani 1 1 d . . . . .
O1 O 0.5582(2) 0.45255(19) 0.64911(14) 0.0196(5) Uani 1 1 d . . . . .
O2 O 0.5127(2) 0.59061(18) 0.53627(14) 0.0194(5) Uani 1 1 d . . . . .
H2 H 0.4729 0.6269 0.5292 0.023 Uiso 1 1 calc R U . . .
O1A O 0.4115(2) 0.3245(2) 0.75318(16) 0.0244(6) Uani 1 1 d . . . . .
C1A C 0.3171(3) 0.3431(3) 0.8492(2) 0.0221(8) Uani 1 1 d . . . . .
C2A C 0.3433(3) 0.2859(3) 0.7958(2) 0.0223(8) Uani 1 1 d . . . . .
C3A C 0.2921(4) 0.1771(3) 0.7858(3) 0.0301(9) Uani 1 1 d . . . . .
H3A H 0.3068 0.1377 0.7483 0.036 Uiso 1 1 calc R U . . .
C4A C 0.2234(4) 0.1291(3) 0.8284(3) 0.0313(9) Uani 1 1 d . . . . .
H4A H 0.1921 0.0566 0.8209 0.038 Uiso 1 1 calc R U . . .
C5A C 0.1281(3) 0.1325(3) 0.9302(3) 0.0313(9) Uani 1 1 d . . . . .
H5A H 0.0990 0.0601 0.9237 0.038 Uiso 1 1 calc R U . . .
C6A C 0.1025(4) 0.1855(3) 0.9845(3) 0.0324(9) Uani 1 1 d . . . . .
H6A H 0.0565 0.1500 1.0156 0.039 Uiso 1 1 calc R U . . .
C7A C 0.1446(3) 0.2914(3) 0.9935(2) 0.0299(9) Uani 1 1 d . . . . .
H7A H 0.1263 0.3278 1.0307 0.036 Uiso 1 1 calc R U . . .
C8A C 0.2122(3) 0.3444(3) 0.9495(2) 0.0274(8) Uani 1 1 d . . . . .
H8A H 0.2390 0.4167 0.9562 0.033 Uiso 1 1 calc R U . . .
C9A C 0.2425(3) 0.2920(3) 0.8942(2) 0.0233(8) Uani 1 1 d . . . . .
C10A C 0.1964(3) 0.1839(3) 0.8844(2) 0.0259(8) Uani 1 1 d . . . . .
C11A C 0.3651(3) 0.4520(3) 0.8600(2) 0.0226(8) Uani 1 1 d . . . . .
H11A H 0.3433 0.4866 0.8958 0.027 Uiso 1 1 calc R U . . .
N1A N 0.4354(3) 0.5083(2) 0.82577(18) 0.0207(6) Uani 1 1 d . . . . .
C12A C 0.4715(3) 0.6211(3) 0.8376(2) 0.0222(7) Uani 1 1 d . . . . .
C13A C 0.4830(3) 0.6676(3) 0.9240(2) 0.0270(8) Uani 1 1 d D . . . .
H13B H 0.5423 0.6549 0.9677 0.041 Uiso 1 1 d R U . A .
H13C H 0.5039 0.7415 0.9257 0.041 Uiso 1 1 d R U . . .
H13L H 0.4111 0.6366 0.9344 0.041 Uiso 0.881(6) 1 d R U P . .
O13A O 0.3739(17) 0.660(2) 0.9225(18) 0.050 Uiso 0.119(6) 1 d D U P A 1
H13A H 0.3583 0.6280 0.9616 0.075 Uiso 0.119(6) 1 d R U P A 1
C14A C 0.5871(3) 0.6612(3) 0.8268(2) 0.0229(8) Uani 1 1 d . . . . .
H14A H 0.6082 0.7331 0.8171 0.027 Uiso 1 1 calc R U . . .
H14B H 0.6453 0.6584 0.8786 0.027 Uiso 1 1 calc R U . . .
O14A O 0.5813(2) 0.59993(19) 0.75673(15) 0.0220(5) Uani 1 1 d . . . . .
C15A C 0.3854(3) 0.6460(3) 0.7652(2) 0.0263(8) Uani 1 1 d D . . . .
H15A H 0.4084 0.7210 0.7697 0.039 Uiso 1 1 d R U . . .
H15I H 0.3863 0.6210 0.7103 0.039 Uiso 1 1 d R U . . .
H15J H 0.3110 0.6179 0.7726 0.039 Uiso 0.119(6) 1 d R U P . .
O15A O 0.2741(3) 0.5985(2) 0.7671(2) 0.0325(9) Uani 0.881(6) 1 d D . P . .
H15D H 0.2590 0.6382 0.7973 0.049 Uiso 0.881(6) 1 d R U P . .
O1B O 0.5720(2) 0.2651(2) 0.68148(16) 0.0244(6) Uani 1 1 d . . . . .
C1B C 0.6993(3) 0.1938(3) 0.7636(2) 0.0268(8) Uani 1 1 d . . . . .
C2B C 0.5911(3) 0.1902(3) 0.7194(2) 0.0236(8) Uani 1 1 d . . . . .
C3B C 0.4950(3) 0.1009(3) 0.7102(2) 0.0277(8) Uani 1 1 d . . . . .
H3B H 0.4222 0.0978 0.6777 0.033 Uiso 1 1 calc R U . . .
C4B C 0.5042(4) 0.0192(3) 0.7467(3) 0.0325(9) Uani 1 1 d . . . . .
H4B H 0.4379 -0.0398 0.7398 0.039 Uiso 1 1 calc R U . . .
C5B C 0.6193(4) -0.0634(3) 0.8364(3) 0.0507(14) Uani 1 1 d . . . . .
H5B H 0.5522 -0.1185 0.8348 0.061 Uiso 1 1 calc R U . . .
C6B C 0.7227(5) -0.0660(4) 0.8787(3) 0.0568(16) Uani 1 1 d . . . . .
H6B H 0.7275 -0.1218 0.9071 0.068 Uiso 1 1 calc R U . . .
C7B C 0.8205(4) 0.0143(4) 0.8795(3) 0.0512(14) Uani 1 1 d . . . . .
H7B H 0.8919 0.0108 0.9059 0.061 Uiso 1 1 calc R U . . .
C8B C 0.8158(4) 0.0985(4) 0.8428(3) 0.0442(12) Uani 1 1 d . . . . .
H8B H 0.8841 0.1530 0.8457 0.053 Uiso 1 1 calc R U . . .
C9B C 0.7105(4) 0.1055(3) 0.8005(2) 0.0310(9) Uani 1 1 d . . . . .
C10B C 0.6114(4) 0.0206(3) 0.7949(3) 0.0328(10) Uani 1 1 d . . . . .
C11B C 0.7989(3) 0.2837(3) 0.7750(2) 0.0273(8) Uani 1 1 d . . . . .
H11B H 0.8691 0.2810 0.8069 0.033 Uiso 1 1 calc R U . . .
N1B N 0.8035(3) 0.3684(2) 0.74635(19) 0.0237(7) Uani 1 1 d . . . . .
C12B C 0.9132(3) 0.4588(3) 0.7647(2) 0.0264(8) Uani 1 1 d . . . . .
C13B C 1.0049(4) 0.4618(3) 0.8465(3) 0.0394(11) Uani 1 1 d D . . . .
H13E H 1.0761 0.5192 0.8522 0.059 Uiso 1 1 d R U . B .
H13F H 1.0162 0.3977 0.8457 0.059 Uiso 1 1 d R U . . .
H13G H 0.9812 0.4708 0.8946 0.059 Uiso 0.812(6) 1 d R U P . .
O13B O 0.9651(16) 0.4521(13) 0.9188(10) 0.050 Uiso 0.188(6) 1 d D U P B 2
H13H H 0.8964 0.4427 0.9033 0.075 Uiso 0.188(6) 1 d R U P B 2
C14B C 0.8828(3) 0.5508(3) 0.7697(2) 0.0297(9) Uani 1 1 d . . . . .
H14C H 0.8736 0.5613 0.8247 0.036 Uiso 1 1 calc R U . . .
H14D H 0.9446 0.6126 0.7654 0.036 Uiso 1 1 calc R U . . .
O14B O 0.7792(2) 0.53486(19) 0.70200(15) 0.0222(5) Uani 1 1 d . . . . .
C15B C 0.9499(4) 0.4514(3) 0.6880(3) 0.0356(10) Uani 1 1 d D . . . .
H15E H 0.9674 0.3900 0.6853 0.053 Uiso 1 1 d R U . . .
H15F H 0.8847 0.4425 0.6365 0.053 Uiso 1 1 d R U . . .
H15G H 1.0189 0.5127 0.6951 0.053 Uiso 0.188(6) 1 d R U P . .
O15B O 1.0422(3) 0.5361(3) 0.6861(2) 0.0362(10) Uani 0.812(6) 1 d D . P . .
H15B H 1.1144 0.5583 0.7107 0.054 Uiso 0.812(6) 1 d R U P . .
O1C O 0.6647(2) 0.3518(2) 0.55231(15) 0.0233(5) Uani 1 1 d . . . . .
C1C C 0.7458(3) 0.3007(3) 0.4612(2) 0.0228(8) Uani 1 1 d . . . . .
C2C C 0.6875(3) 0.2813(3) 0.5192(2) 0.0238(8) Uani 1 1 d . . . . .
C3C C 0.6530(3) 0.1806(3) 0.5421(2) 0.0278(8) Uani 1 1 d . . . . .
H3C H 0.6090 0.1643 0.5780 0.033 Uiso 1 1 calc R U . . .
C4C C 0.6819(4) 0.1089(3) 0.5135(3) 0.0317(9) Uani 1 1 d . . . . .
H4C H 0.6616 0.0446 0.5327 0.038 Uiso 1 1 calc R U . . .
C5C C 0.7735(4) 0.0507(3) 0.4273(3) 0.0370(10) Uani 1 1 d . . . . .
H5C H 0.7576 -0.0118 0.4494 0.044 Uiso 1 1 calc R U . . .
C6C C 0.8257(4) 0.0660(4) 0.3696(3) 0.0426(11) Uani 1 1 d . . . . .
H6C H 0.8479 0.0152 0.3527 0.051 Uiso 1 1 calc R U . . .
C7C C 0.8473(4) 0.1562(3) 0.3344(3) 0.0393(11) Uani 1 1 d . . . . .
H7C H 0.8816 0.1657 0.2922 0.047 Uiso 1 1 calc R U . . .
C8C C 0.8185(4) 0.2316(3) 0.3615(3) 0.0332(9) Uani 1 1 d . . . . .
H8C H 0.8322 0.2922 0.3366 0.040 Uiso 1 1 calc R U . . .
C9C C 0.7693(3) 0.2209(3) 0.4248(2) 0.0261(8) Uani 1 1 d . . . . .
C10C C 0.7417(4) 0.1263(3) 0.4559(2) 0.0296(9) Uani 1 1 d . . . . .
C11C C 0.7904(3) 0.4016(3) 0.4426(2) 0.0238(8) Uani 1 1 d . . . . .
H11C H 0.8286 0.4129 0.4029 0.029 Uiso 1 1 calc R U . . .
N1C N 0.7814(3) 0.4790(2) 0.47738(18) 0.0220(6) Uani 1 1 d . . . . .
C12C C 0.8268(3) 0.5857(3) 0.4630(2) 0.0220(7) Uani 1 1 d . . . . .
C13C C 0.9486(3) 0.6213(3) 0.4665(2) 0.0273(8) Uani 1 1 d . . . . .
H13I H 0.9751 0.6924 0.4566 0.041 Uiso 1 1 calc R U . . .
H13J H 0.9961 0.6163 0.5222 0.041 Uiso 1 1 calc R U . . .
H13K H 0.9534 0.5783 0.4229 0.041 Uiso 1 1 calc R U . . .
C14C C 0.7512(3) 0.5960(3) 0.3776(2) 0.0216(7) Uani 1 1 d . . . . .
H14E H 0.7715 0.6691 0.3725 0.026 Uiso 1 1 calc R U . . .
H14F H 0.7646 0.5636 0.3317 0.026 Uiso 1 1 calc R U . . .
O14C O 0.6350(2) 0.54964(19) 0.36834(14) 0.0202(5) Uani 1 1 d . . . . .
C15C C 0.8205(3) 0.6471(3) 0.5350(2) 0.0222(7) Uani 1 1 d . . . . .
H15K H 0.8758 0.6450 0.5889 0.027 Uiso 1 1 calc R U . . .
H1HL H 0.8416 0.7192 0.5260 0.027 Uiso 1 1 calc R U . . .
O15C O 0.7107(2) 0.60954(19) 0.54153(15) 0.0199(5) Uani 1 1 d . . . . .
H15C H 0.7043 0.5491 0.5454 0.030 Uiso 1 1 calc R U . . .
O1W O 0.3673(2) 0.25477(19) 0.56578(16) 0.0252(6) Uani 1 1 d . . . . .
H1W1 H 0.4229 0.2478 0.6038 0.038 Uiso 1 1 d R U . . .
H2W1 H 0.3578 0.2257 0.5172 0.038 Uiso 1 1 d R U . . .
O11 O 0.8808(2) 0.7585(2) 0.70082(16) 0.0269(6) Uani 1 1 d . . . . .
O21 O 0.8010(2) 0.7536(2) 0.79397(16) 0.0306(6) Uani 1 1 d . . . . .
N1 N 0.8892(3) 0.7932(2) 0.7732(2) 0.0266(7) Uani 1 1 d . . . . .
O31 O 0.9767(3) 0.8600(2) 0.82042(18) 0.0368(7) Uani 1 1 d . . . . .
O12 O 0.6970(2) 0.8051(2) 0.60595(16) 0.0281(6) Uani 1 1 d . . . . .
O22 O 0.5750(3) 0.7590(2) 0.67022(17) 0.0307(6) Uani 1 1 d . . . . .
N2 N 0.6229(3) 0.8233(3) 0.6295(2) 0.0285(7) Uani 1 1 d . . . . .
O32 O 0.5999(3) 0.8967(2) 0.6111(2) 0.0438(8) Uani 1 1 d . . . . .
O13 O 0.6554(2) 0.4440(2) 0.81639(16) 0.0272(6) Uani 1 1 d . . . . .
N3 N 0.6742(3) 0.4163(3) 0.8908(2) 0.0311(8) Uani 1 1 d . . . . .
O23 O 0.6109(3) 0.4164(3) 0.92871(18) 0.0424(8) Uani 1 1 d . . . . .
O33 O 0.7563(4) 0.3948(4) 0.9199(2) 0.0780(15) Uani 1 1 d . . . . .
N4 N -0.0016(5) 0.2257(4) 0.7054(4) 0.0819(19) Uani 1 1 d . . . . .
C1 C -0.0387(5) 0.1394(5) 0.6926(4) 0.0594(16) Uani 1 1 d . . . . .
C2 C -0.0860(6) 0.0291(4) 0.6771(4) 0.084(2) Uani 1 1 d . . . . .
H2A H -0.1653 0.0032 0.6736 0.126 Uiso 1 1 calc R U . . .
H2B H -0.0432 0.0036 0.7234 0.126 Uiso 1 1 calc R U . . .
H2C H -0.0815 0.0057 0.6238 0.126 Uiso 1 1 calc R U . . .
N5 N 0.2184(5) 0.7191(4) 0.8603(3) 0.0754(16) Uani 1 1 d . . . . .
C3 C 0.1922(5) 0.7523(5) 0.9077(4) 0.0604(15) Uani 1 1 d . . . . .
C4 C 0.1605(7) 0.7973(7) 0.9694(4) 0.104(3) Uani 1 1 d . . . . .
H4D H 0.1781 0.7689 1.0219 0.156 Uiso 1 1 calc R U . . .
H4E H 0.0792 0.7818 0.9469 0.156 Uiso 1 1 calc R U . . .
H4F H 0.2029 0.8714 0.9807 0.156 Uiso 1 1 calc R U . . .
N6 N 0.3634(7) -0.0217(6) 0.9156(6) 0.160(4) Uani 1 1 d . . . . .
C5 C 0.4361(7) 0.0549(7) 0.9247(5) 0.085(2) Uani 1 1 d . . . . .
C6 C 0.5297(6) 0.1519(5) 0.9351(4) 0.0710(19) Uani 1 1 d . . . . .
H6D H 0.5750 0.1446 0.9019 0.106 Uiso 1 1 calc R U . . .
H6E H 0.5771 0.1728 0.9949 0.106 Uiso 1 1 calc R U . . .
H6F H 0.5000 0.2036 0.9156 0.106 Uiso 1 1 calc R U . . .
O2W O 0.9409(19) 0.911(2) 0.4801(19) 0.165(14) Uani 0.25 1 d . . P . .
H1W2 H 0.9698 0.9720 0.4736 0.248 Uiso 0.25 1 d R U P . .
H2W2 H 0.8825 0.8744 0.4385 0.248 Uiso 0.25 1 d R U P . .

loop_
_atom_site_aniso_label
_atom_site_aniso_U_11
_atom_site_aniso_U_22
_atom_site_aniso_U_33
_atom_site_aniso_U_23
_atom_site_aniso_U_13
_atom_site_aniso_U_12
Dy 0.01869(9) 0.02692(10) 0.01553(8) 0.00748(6) 0.00728(6) 0.01117(7)
Mn1 0.0194(3) 0.0283(3) 0.0153(3) 0.0075(2) 0.0084(2) 0.0121(2)
Mn2 0.0168(3) 0.0273(3) 0.0198(3) 0.0104(2) 0.0071(2) 0.0124(2)
Mn3 0.0153(3) 0.0265(3) 0.0141(2) 0.0078(2) 0.0068(2) 0.0111(2)
O1 0.0182(13) 0.0302(14) 0.0170(12) 0.0102(10) 0.0082(10) 0.0147(11)
O2 0.0186(13) 0.0280(13) 0.0180(12) 0.0089(10) 0.0096(10) 0.0134(11)
O1A 0.0262(15) 0.0293(14) 0.0231(13) 0.0085(10) 0.0123(11) 0.0136(12)
C1A 0.0207(19) 0.033(2) 0.0168(17) 0.0105(14) 0.0075(14) 0.0139(16)
C2A 0.0188(18) 0.036(2) 0.0179(17) 0.0104(15) 0.0084(14) 0.0154(16)
C3A 0.036(2) 0.031(2) 0.031(2) 0.0096(16) 0.0159(18) 0.0174(19)
C4A 0.034(2) 0.031(2) 0.034(2) 0.0103(17) 0.0143(18) 0.0162(18)
C5A 0.026(2) 0.039(2) 0.030(2) 0.0157(17) 0.0100(17) 0.0124(18)
C6A 0.025(2) 0.048(3) 0.027(2) 0.0169(18) 0.0109(17) 0.0149(19)
C7A 0.0174(19) 0.053(3) 0.0189(18) 0.0075(17) 0.0082(15) 0.0118(18)
C8A 0.022(2) 0.037(2) 0.0228(19) 0.0083(16) 0.0076(15) 0.0112(17)
C9A 0.0168(18) 0.039(2) 0.0162(17) 0.0119(15) 0.0045(14) 0.0141(16)
C10A 0.023(2) 0.033(2) 0.0254(19) 0.0138(16) 0.0090(15) 0.0136(17)
C11A 0.0210(19) 0.034(2) 0.0173(17) 0.0074(14) 0.0077(14) 0.0143(16)
N1A 0.0196(16) 0.0277(16) 0.0172(14) 0.0076(12) 0.0065(12) 0.0117(13)
C12A 0.0214(19) 0.0260(19) 0.0185(17) 0.0032(14) 0.0069(14) 0.0088(15)
C13A 0.028(2) 0.033(2) 0.0239(19) 0.0044(15) 0.0127(16) 0.0127(17)
C14A 0.0223(19) 0.034(2) 0.0139(16) 0.0051(14) 0.0079(14) 0.0112(16)
O14A 0.0237(14) 0.0259(14) 0.0186(12) 0.0054(10) 0.0099(10) 0.0099(11)
C15A 0.024(2) 0.032(2) 0.0249(19) 0.0066(15) 0.0083(16) 0.0129(17)
O15A 0.0182(16) 0.0375(19) 0.041(2) 0.0049(14) 0.0064(14) 0.0133(14)
O1B 0.0218(14) 0.0316(15) 0.0258(14) 0.0136(11) 0.0090(11) 0.0158(12)
C1B 0.025(2) 0.034(2) 0.027(2) 0.0139(16) 0.0101(16) 0.0161(17)
C2B 0.026(2) 0.029(2) 0.0203(18) 0.0112(14) 0.0093(15) 0.0153(16)
C3B 0.023(2) 0.029(2) 0.031(2) 0.0075(16) 0.0046(16) 0.0138(17)
C4B 0.031(2) 0.026(2) 0.035(2) 0.0070(16) 0.0043(18) 0.0100(17)
C5B 0.046(3) 0.029(2) 0.055(3) 0.016(2) -0.007(2) 0.010(2)
C6B 0.052(3) 0.034(3) 0.059(3) 0.013(2) -0.009(3) 0.012(2)
C7B 0.040(3) 0.040(3) 0.062(3) 0.011(2) -0.006(2) 0.021(2)
C8B 0.033(3) 0.042(3) 0.053(3) 0.019(2) 0.003(2) 0.017(2)
C9B 0.033(2) 0.035(2) 0.027(2) 0.0114(17) 0.0059(17) 0.0193(19)
C10B 0.035(2) 0.028(2) 0.031(2) 0.0072(16) 0.0037(18) 0.0143(18)
C11B 0.024(2) 0.034(2) 0.026(2) 0.0129(16) 0.0063(16) 0.0149(17)
N1B 0.0235(17) 0.0310(18) 0.0223(16) 0.0118(13) 0.0105(13) 0.0144(14)
C12B 0.0207(19) 0.035(2) 0.0263(19) 0.0146(16) 0.0075(15) 0.0134(17)
C13B 0.021(2) 0.045(3) 0.042(3) 0.021(2) 0.0019(19) 0.0090(19)
C14B 0.023(2) 0.035(2) 0.029(2) 0.0106(17) 0.0061(16) 0.0119(17)
O14B 0.0168(13) 0.0292(14) 0.0215(13) 0.0092(10) 0.0051(10) 0.0110(11)
C15B 0.027(2) 0.045(3) 0.044(3) 0.018(2) 0.020(2) 0.017(2)
O15B 0.026(2) 0.043(2) 0.042(2) 0.0155(17) 0.0168(17) 0.0121(17)
O1C 0.0220(14) 0.0330(15) 0.0213(13) 0.0100(10) 0.0099(11) 0.0156(12)
C1C 0.0202(18) 0.032(2) 0.0200(18) 0.0079(14) 0.0067(14) 0.0143(16)
C2C 0.0226(19) 0.033(2) 0.0205(18) 0.0088(15) 0.0056(15) 0.0177(16)
C3C 0.031(2) 0.028(2) 0.027(2) 0.0095(16) 0.0128(17) 0.0123(17)
C4C 0.039(3) 0.030(2) 0.030(2) 0.0095(16) 0.0127(18) 0.0169(19)
C5C 0.032(2) 0.030(2) 0.045(3) 0.0004(18) 0.008(2) 0.0127(19)
C6C 0.042(3) 0.036(3) 0.053(3) -0.006(2) 0.022(2) 0.016(2)
C7C 0.036(3) 0.041(3) 0.044(3) -0.003(2) 0.021(2) 0.012(2)
C8C 0.031(2) 0.037(2) 0.031(2) 0.0010(17) 0.0131(18) 0.0110(19)
C9C 0.0194(19) 0.032(2) 0.0256(19) 0.0022(15) 0.0047(15) 0.0111(16)
C10C 0.027(2) 0.031(2) 0.028(2) 0.0027(16) 0.0047(17) 0.0123(17)
C11C 0.0187(18) 0.040(2) 0.0170(17) 0.0073(15) 0.0074(14) 0.0146(16)
N1C 0.0189(16) 0.0295(17) 0.0217(15) 0.0089(12) 0.0063(12) 0.0145(13)
C12C 0.0186(18) 0.028(2) 0.0211(18) 0.0084(14) 0.0088(14) 0.0095(15)
C13C 0.0202(19) 0.038(2) 0.027(2) 0.0078(16) 0.0113(16) 0.0127(17)
C14C 0.0174(18) 0.033(2) 0.0188(17) 0.0078(14) 0.0092(14) 0.0113(15)
O14C 0.0172(13) 0.0319(14) 0.0147(12) 0.0076(10) 0.0081(10) 0.0106(11)
C15C 0.0171(18) 0.031(2) 0.0195(17) 0.0067(14) 0.0079(14) 0.0093(15)
O15C 0.0192(13) 0.0274(13) 0.0193(12) 0.0098(10) 0.0098(10) 0.0132(11)
O1W 0.0262(15) 0.0315(15) 0.0196(13) 0.0092(10) 0.0063(11) 0.0141(12)
O11 0.0253(15) 0.0325(15) 0.0212(13) 0.0031(11) 0.0077(11) 0.0099(12)
O21 0.0278(16) 0.0396(16) 0.0225(14) 0.0012(11) 0.0107(12) 0.0094(13)
N1 0.0271(18) 0.0300(18) 0.0222(16) 0.0060(13) 0.0056(14) 0.0131(15)
O31 0.0269(16) 0.0384(17) 0.0317(16) -0.0027(12) 0.0040(13) 0.0037(13)
O12 0.0311(16) 0.0340(15) 0.0249(14) 0.0092(11) 0.0124(12) 0.0165(13)
O22 0.0395(18) 0.0352(16) 0.0255(14) 0.0121(12) 0.0135(13) 0.0212(14)
N2 0.033(2) 0.0284(18) 0.0253(17) 0.0074(13) 0.0084(15) 0.0152(15)
O32 0.057(2) 0.0388(18) 0.050(2) 0.0209(15) 0.0234(17) 0.0302(17)
O13 0.0260(15) 0.0438(17) 0.0191(13) 0.0142(11) 0.0096(11) 0.0198(13)
N3 0.034(2) 0.048(2) 0.0190(16) 0.0129(14) 0.0101(15) 0.0235(17)
O23 0.048(2) 0.069(2) 0.0262(16) 0.0189(15) 0.0197(15) 0.0332(18)
O33 0.083(3) 0.163(5) 0.042(2) 0.051(2) 0.029(2) 0.099(3)
N4 0.076(4) 0.060(4) 0.096(4) 0.023(3) -0.001(3) 0.037(3)
C1 0.058(4) 0.056(4) 0.057(4) 0.020(3) 0.004(3) 0.026(3)
C2 0.085(5) 0.050(4) 0.086(5) 0.012(3) 0.003(4) 0.015(4)
N5 0.083(4) 0.093(4) 0.082(4) 0.006(3) 0.050(3) 0.051(4)
C3 0.050(4) 0.069(4) 0.068(4) 0.008(3) 0.023(3) 0.028(3)
C4 0.112(7) 0.184(9) 0.059(4) 0.009(5) 0.031(4) 0.104(7)
N6 0.095(6) 0.118(7) 0.224(10) 0.111(7) 0.008(6) 0.029(5)
C5 0.077(6) 0.102(6) 0.081(5) 0.042(5) 0.012(4) 0.052(5)
C6 0.077(5) 0.084(5) 0.051(4) -0.008(3) 0.005(3) 0.046(4)
O2W 0.081(17) 0.19(3) 0.28(4) 0.16(3) 0.08(2) 0.104(19)

loop_
_atom_type_symbol
_atom_type_description
_atom_type_scat_dispersion_real
_atom_type_scat_dispersion_imag
_atom_type_scat_source
C C 0.0033 0.0016 'International Tables Vol C Tables 4.2.6.8 and 6.1.1.4'
H H 0.0000 0.0000 'International Tables Vol C Tables 4.2.6.8 and 6.1.1.4'
N N 0.0061 0.0033 'International Tables Vol C Tables 4.2.6.8 and 6.1.1.4'
O O 0.0106 0.0060 'International Tables Vol C Tables 4.2.6.8 and 6.1.1.4'
Mn Mn 0.3368 0.7283 'International Tables Vol C Tables 4.2.6.8 and 6.1.1.4'
Dy Dy -0.1892 4.4098 'International Tables Vol C Tables 4.2.6.8 and 6.1.1.4'

loop_
_geom_angle_atom_site_label_1
_geom_angle_atom_site_label_2
_geom_angle_atom_site_label_3
_geom_angle
_geom_angle_site_symmetry_1
_geom_angle_site_symmetry_3
O14A Dy O15C 154.68(9) . .
O14A Dy O14B 96.96(9) . .
O15C Dy O14B 77.09(8) . .
O14A Dy O2 98.00(9) . .
O15C Dy O2 65.98(9) . .
O14B Dy O2 121.07(9) . .
O14A Dy O21 73.97(10) . .
O15C Dy O21 129.41(10) . .
O14B Dy O21 87.30(9) . .
O2 Dy O21 151.50(9) . .
O14A Dy O12 118.32(9) . .
O15C Dy O12 78.69(9) . .
O14B Dy O12 138.54(9) . .
O2 Dy O12 77.22(9) . .
O21 Dy O12 82.71(9) . .
O14A Dy O1 65.74(9) . .
O15C Dy O1 89.88(9) . .
O14B Dy O1 64.27(8) . .
O2 Dy O1 71.21(8) . .
O21 Dy O1 125.79(9) . .
O12 Dy O1 148.39(8) . .
O14A Dy O11 124.61(9) . .
O15C Dy O11 78.00(9) . .
O14B Dy O11 74.34(9) . .
O2 Dy O11 133.91(8) . .
O21 Dy O11 51.43(9) . .
O12 Dy O11 68.01(9) . .
O1 Dy O11 138.51(8) . .
O14A Dy O22 68.85(9) . .
O15C Dy O22 120.40(8) . .
O14B Dy O22 162.14(8) . .
O2 Dy O22 73.14(9) . .
O21 Dy O22 78.51(9) . .
O12 Dy O22 50.68(9) . .
O1 Dy O22 115.94(9) . .
O11 Dy O22 104.22(9) . .
O14A Dy N1 99.51(10) . .
O15C Dy N1 103.65(10) . .
O14B Dy N1 80.60(9) . .
O2 Dy N1 150.03(9) . .
O21 Dy N1 25.79(9) . .
O12 Dy N1 73.09(9) . .
O1 Dy N1 138.51(8) . .
O11 Dy N1 25.66(9) . .
O22 Dy N1 90.85(9) . .
O14A Dy Mn3 130.09(7) . 2_666
O15C Dy Mn3 32.05(6) . 2_666
O14B Dy Mn3 100.61(6) . 2_666
O2 Dy Mn3 34.02(6) . 2_666
O21 Dy Mn3 152.48(7) . 2_666
O12 Dy Mn3 73.89(7) . 2_666
O1 Dy Mn3 80.80(6) . 2_666
O11 Dy Mn3 105.10(6) . 2_666
O22 Dy Mn3 96.95(6) . 2_666
N1 Dy Mn3 129.21(7) . 2_666
O14A Dy Mn2 81.23(6) . .
O15C Dy Mn2 81.33(6) . .
O14B Dy Mn2 31.58(6) . .
O2 Dy Mn2 96.47(6) . .
O21 Dy Mn2 108.87(7) . .
O12 Dy Mn2 159.91(6) . .
O1 Dy Mn2 32.71(5) . .
O11 Dy Mn2 105.82(6) . .
O22 Dy Mn2 146.08(7) . .
N1 Dy Mn2 110.08(6) . .
Mn3 Dy Mn2 90.14(3) 2_666 .
O1A Mn1 O14A 172.73(11) . .
O1A Mn1 N1A 90.28(12) . .
O14A Mn1 N1A 83.24(12) . .
O1A Mn1 O1 105.17(11) . .
O14A Mn1 O1 81.83(11) . .
N1A Mn1 O1 160.98(11) . .
O1A Mn1 O14C 88.69(11) . 2_666
O14A Mn1 O14C 95.36(10) . 2_666
N1A Mn1 O14C 97.19(11) . 2_666
O1 Mn1 O14C 72.63(9) . 2_666
O1A Mn1 O13 91.33(11) . .
O14A Mn1 O13 88.08(11) . .
N1A Mn1 O13 112.04(11) . .
O1 Mn1 O13 79.19(9) . .
O14C Mn1 O13 150.77(10) 2_666 .
O1A Mn1 Mn3 92.92(8) . .
O14A Mn1 Mn3 93.92(8) . .
N1A Mn1 Mn3 133.24(8) . .
O1 Mn1 Mn3 37.02(7) . .
O14C Mn1 Mn3 36.37(7) 2_666 .
O13 Mn1 Mn3 114.50(7) . .
O1A Mn1 Dy 150.57(8) . .
O14A Mn1 Dy 36.34(8) . .
N1A Mn1 Dy 118.91(9) . .
O1 Mn1 Dy 45.50(7) . .
O14C Mn1 Dy 84.25(7) 2_666 .
O13 Mn1 Dy 81.49(8) . .
Mn3 Mn1 Dy 65.04(3) . .
O1B Mn2 O14B 171.15(11) . .
O1B Mn2 O1 95.17(11) . .
O14B Mn2 O1 87.01(11) . .
O1B Mn2 N1B 90.93(12) . .
O14B Mn2 N1B 84.88(12) . .
O1 Mn2 N1B 164.28(12) . .
O1B Mn2 O1C 89.48(11) . .
O14B Mn2 O1C 98.79(11) . .
O1 Mn2 O1C 96.96(10) . .
N1B Mn2 O1C 97.57(11) . .
O1B Mn2 O13 86.94(11) . .
O14B Mn2 O13 85.17(11) . .
O1 Mn2 O13 77.29(9) . .
N1B Mn2 O13 88.61(11) . .
O1C Mn2 O13 172.91(9) . .
O1B Mn2 Dy 140.32(8) . .
O14B Mn2 Dy 41.46(7) . .
O1 Mn2 Dy 45.58(8) . .
N1B Mn2 Dy 125.42(10) . .
O1C Mn2 Dy 99.55(7) . .
O13 Mn2 Dy 79.49(6) . .
O14C Mn3 O15C 94.32(11) 2_666 2_666
O14C Mn3 O1 83.35(11) 2_666 .
O15C Mn3 O1 177.66(11) 2_666 .
O14C Mn3 O2 171.55(10) 2_666 2_666
O15C Mn3 O2 83.28(10) 2_666 2_666
O1 Mn3 O2 99.03(10) . 2_666
O14C Mn3 O1W 92.61(11) 2_666 .
O15C Mn3 O1W 89.49(10) 2_666 .
O1 Mn3 O1W 90.60(10) . .
O2 Mn3 O1W 95.47(10) 2_666 .
O14C Mn3 O2 95.15(10) 2_666 .
O15C Mn3 O2 96.26(10) 2_666 .
O1 Mn3 O2 84.00(10) . .
O2 Mn3 O2 77.12(11) 2_666 .
O1W Mn3 O2 169.96(9) . .
O14C Mn3 Mn1 42.93(7) 2_666 .
O15C Mn3 Mn1 136.35(8) 2_666 .
O1 Mn3 Mn1 41.35(8) . .
O2 Mn3 Mn1 140.33(7) 2_666 .
O1W Mn3 Mn1 85.23(7) . .
O2 Mn3 Mn1 96.14(7) . .
O14C Mn3 Dy 134.39(7) 2_666 2_666
O15C Mn3 Dy 40.23(8) 2_666 2_666
O1 Mn3 Dy 142.10(8) . 2_666
O2 Mn3 Dy 43.16(7) 2_666 2_666
O1W Mn3 Dy 90.84(7) . 2_666
O2 Mn3 Dy 88.28(6) . 2_666
Mn1 Mn3 Dy 174.95(2) . 2_666
O14C Mn3 Dy 86.13(8) 2_666 .
O15C Mn3 Dy 137.47(8) 2_666 .
O1 Mn3 Dy 42.56(8) . .
O2 Mn3 Dy 90.17(8) 2_666 .
O1W Mn3 Dy 133.02(7) . .
O2 Mn3 Dy 41.61(6) . .
Mn1 Mn3 Dy 62.61(3) . .
Dy Mn3 Dy 122.43(3) 2_666 .
Mn2 O1 Mn3 133.90(14) . .
Mn2 O1 Mn1 109.81(11) . .
Mn3 O1 Mn1 101.63(11) . .
Mn2 O1 Dy 101.70(11) . .
Mn3 O1 Dy 106.46(10) . .
Mn1 O1 Dy 97.94(10) . .
Mn3 O2 Mn3 102.88(11) 2_666 .
Mn3 O2 Dy 102.82(10) 2_666 .
Mn3 O2 Dy 98.03(9) . .
Mn3 O2 H2 116.8 2_666 .
Mn3 O2 H2 116.8 . .
Dy O2 H2 116.8 . .
C2A O1A Mn1 130.9(2) . .
C2A C1A C11A 120.3(4) . .
C2A C1A C9A 120.2(3) . .
C11A C1A C9A 119.6(3) . .
O1A C2A C1A 125.2(4) . .
O1A C2A C3A 116.3(3) . .
C1A C2A C3A 118.5(4) . .
C4A C3A C2A 121.5(4) . .
C4A C3A H3A 119.2 . .
C2A C3A H3A 119.2 . .
C3A C4A C10A 121.9(4) . .
C3A C4A H4A 119.1 . .
C10A C4A H4A 119.1 . .
C6A C5A C10A 120.9(4) . .
C6A C5A H5A 119.6 . .
C10A C5A H5A 119.6 . .
C5A C6A C7A 119.4(4) . .
C5A C6A H6A 120.3 . .
C7A C6A H6A 120.3 . .
C8A C7A C6A 121.3(4) . .
C8A C7A H7A 119.3 . .
C6A C7A H7A 119.3 . .
C7A C8A C9A 120.7(4) . .
C7A C8A H8A 119.7 . .
C9A C8A H8A 119.7 . .
C10A C9A C8A 117.0(4) . .
C10A C9A C1A 119.4(3) . .
C8A C9A C1A 123.5(4) . .
C5A C10A C9A 120.6(4) . .
C5A C10A C4A 120.9(4) . .
C9A C10A C4A 118.5(4) . .
N1A C11A C1A 126.6(3) . .
N1A C11A H11A 116.7 . .
C1A C11A H11A 116.7 . .
C11A N1A C12A 120.6(3) . .
C11A N1A Mn1 126.8(3) . .
C12A N1A Mn1 112.5(2) . .
N1A C12A C14A 104.2(3) . .
N1A C12A C13A 114.4(3) . .
C14A C12A C13A 109.4(3) . .
N1A C12A C15A 107.2(3) . .
C14A C12A C15A 110.0(3) . .
C13A C12A C15A 111.4(3) . .
O13A C13A C12A 108.8(12) . .
O13A C13A H13B 129.9 . .
C12A C13A H13B 108.9 . .
O13A C13A H13C 87.5 . .
C12A C13A H13C 109.2 . .
H13B C13A H13C 109.5 . .
C12A C13A H13L 110.2 . .
H13B C13A H13L 109.3 . .
H13C C13A H13L 109.6 . .
C13A O13A H13A 109.2 . .
H13L O13A H13A 75.1 . .
O14A C14A C12A 108.6(3) . .
O14A C14A H14A 110.0 . .
C12A C14A H14A 110.0 . .
O14A C14A H14B 110.0 . .
C12A C14A H14B 110.0 . .
H14A C14A H14B 108.3 . .
C14A O14A Mn1 114.4(2) . .
C14A O14A Dy 130.7(2) . .
Mn1 O14A Dy 114.47(12) . .
O15A C15A C12A 111.4(3) . .
O15A C15A H15A 110.3 . .
C12A C15A H15A 109.6 . .
O15A C15A H15I 108.6 . .
C12A C15A H15I 109.0 . .
H15A C15A H15I 107.8 . .
C12A C15A H15J 108.7 . .
H15A C15A H15J 106.7 . .
H15I C15A H15J 115.0 . .
C15A O15A H15D 111.3 . .
H15J O15A H15D 98.5 . .
C2B O1B Mn2 130.6(2) . .
C2B C1B C11B 121.4(3) . .
C2B C1B C9B 119.3(4) . .
C11B C1B C9B 119.4(3) . .
O1B C2B C1B 123.9(4) . .
O1B C2B C3B 116.2(3) . .
C1B C2B C3B 119.8(3) . .
C4B C3B C2B 121.4(4) . .
C4B C3B H3B 119.3 . .
C2B C3B H3B 119.3 . .
C3B C4B C10B 120.9(4) . .
C3B C4B H4B 119.6 . .
C10B C4B H4B 119.6 . .
C6B C5B C10B 120.8(5) . .
C6B C5B H5B 119.6 . .
C10B C5B H5B 119.6 . .
C5B C6B C7B 119.2(4) . .
C5B C6B H6B 120.4 . .
C7B C6B H6B 120.4 . .
C8B C7B C6B 121.4(5) . .
C8B C7B H7B 119.3 . .
C6B C7B H7B 119.3 . .
C7B C8B C9B 121.1(5) . .
C7B C8B H8B 119.4 . .
C9B C8B H8B 119.4 . .
C10B C9B C8B 117.1(4) . .
C10B C9B C1B 118.8(4) . .
C8B C9B C1B 124.1(4) . .
C9B C10B C4B 119.6(4) . .
C9B C10B C5B 120.2(4) . .
C4B C10B C5B 120.2(4) . .
N1B C11B C1B 127.0(4) . .
N1B C11B H11B 116.5 . .
C1B C11B H11B 116.5 . .
C11B N1B C12B 122.1(3) . .
C11B N1B Mn2 125.8(3) . .
C12B N1B Mn2 111.9(2) . .
N1B C12B C14B 104.6(3) . .
N1B C12B C13B 113.6(3) . .
C14B C12B C13B 110.7(3) . .
N1B C12B C15B 105.3(3) . .
C14B C12B C15B 111.3(3) . .
C13B C12B C15B 111.1(4) . .
O13B C13B C12B 112.1(8) . .
O13B C13B H13E 117.9 . .
C12B C13B H13E 109.3 . .
O13B C13B H13F 97.4 . .
C12B C13B H13F 109.8 . .
H13E C13B H13F 109.6 . .
C12B C13B H13G 109.2 . .
H13E C13B H13G 109.6 . .
H13F C13B H13G 109.3 . .
C13B O13B H13H 110.8 . .
H13G O13B H13H 106.3 . .
O14B C14B C12B 109.9(3) . .
O14B C14B H14C 109.7 . .
C12B C14B H14C 109.7 . .
O14B C14B H14D 109.7 . .
C12B C14B H14D 109.7 . .
H14C C14B H14D 108.2 . .
C14B O14B Mn2 111.9(2) . .
C14B O14B Dy 131.7(2) . .
Mn2 O14B Dy 106.96(11) . .
O15B C15B C12B 114.9(4) . .
O15B C15B H15E 108.7 . .
C12B C15B H15E 109.7 . .
O15B C15B H15F 108.0 . .
C12B C15B H15F 107.6 . .
H15E C15B H15F 107.6 . .
C12B C15B H15G 108.2 . .
H15E C15B H15G 108.9 . .
H15F C15B H15G 114.8 . .
C15B O15B H15B 135.1 . .
H15G O15B H15B 121.9 . .
C2C O1C Mn2 134.0(2) . .
C2C C1C C11C 119.7(3) . .
C2C C1C C9C 121.0(3) . .
C11C C1C C9C 119.1(3) . .
O1C C2C C1C 122.1(3) . .
O1C C2C C3C 120.0(4) . .
C1C C2C C3C 117.9(3) . .
C4C C3C C2C 121.2(4) . .
C4C C3C H3C 119.4 . .
C2C C3C H3C 119.4 . .
C3C C4C C10C 122.2(4) . .
C3C C4C H4C 118.9 . .
C10C C4C H4C 118.9 . .
C6C C5C C10C 121.3(4) . .
C6C C5C H5C 119.3 . .
C10C C5C H5C 119.3 . .
C5C C6C C7C 120.5(4) . .
C5C C6C H6C 119.8 . .
C7C C6C H6C 119.8 . .
C8C C7C C6C 119.5(4) . .
C8C C7C H7C 120.2 . .
C6C C7C H7C 120.2 . .
C7C C8C C9C 121.8(4) . .
C7C C8C H8C 119.1 . .
C9C C8C H8C 119.1 . .
C8C C9C C10C 117.6(4) . .
C8C C9C C1C 124.5(4) . .
C10C C9C C1C 117.9(4) . .
C9C C10C C4C 119.3(4) . .
C9C C10C C5C 119.0(4) . .
C4C C10C C5C 121.7(4) . .
N1C C11C C1C 123.3(4) . .
N1C C11C H11C 118.3 . .
C1C C11C H11C 118.3 . .
C11C N1C C12C 126.7(3) . .
N1C C12C C13C 112.4(3) . .
N1C C12C C15C 104.5(3) . .
C13C C12C C15C 109.6(3) . .
N1C C12C C14C 108.8(3) . .
C13C C12C C14C 110.7(3) . .
C15C C12C C14C 110.7(3) . .
C12C C13C H13I 109.5 . .
C12C C13C H13J 109.5 . .
H13I C13C H13J 109.5 . .
C12C C13C H13K 109.5 . .
H13I C13C H13K 109.5 . .
H13J C13C H13K 109.5 . .
O14C C14C C12C 111.5(3) . .
O14C C14C H14E 109.3 . .
C12C C14C H14E 109.3 . .
O14C C14C H14F 109.3 . .
C12C C14C H14F 109.3 . .
H14E C14C H14F 108.0 . .
C14C O14C Mn3 123.4(2) . 2_666
C14C O14C Mn1 121.6(2) . 2_666
Mn3 O14C Mn1 100.70(11) 2_666 2_666
O15C C15C C12C 112.5(3) . .
O15C C15C H15K 109.1 . .
C12C C15C H15K 109.1 . .
O15C C15C H1HL 109.1 . .
C12C C15C H1HL 109.1 . .
H15K C15C H1HL 107.8 . .
C15C O15C Mn3 123.7(2) . 2_666
C15C O15C Dy 124.1(2) . .
Mn3 O15C Dy 107.73(11) 2_666 .
C15C O15C H15C 97.1 . .
Mn3 O15C H15C 97.1 2_666 .
Dy O15C H15C 97.1 . .
Mn3 O1W H1W1 106.8 . .
Mn3 O1W H2W1 102.9 . .
H1W1 O1W H2W1 109.7 . .
N1 O11 Dy 94.0(2) . .
N1 O21 Dy 98.6(2) . .
O31 N1 O11 121.7(4) . .
O31 N1 O21 122.4(3) . .
O11 N1 O21 115.9(3) . .
O31 N1 Dy 177.0(3) . .
O11 N1 Dy 60.37(19) . .
O21 N1 Dy 55.62(17) . .
N2 O12 Dy 97.3(2) . .
N2 O22 Dy 96.3(2) . .
O32 N2 O22 123.3(4) . .
O32 N2 O12 121.0(3) . .
O22 N2 O12 115.7(3) . .
N3 O13 Mn1 121.7(2) . .
N3 O13 Mn2 137.6(2) . .
Mn1 O13 Mn2 90.07(9) . .
O33 N3 O23 123.5(3) . .
O33 N3 O13 118.3(4) . .
O23 N3 O13 118.2(3) . .
N4 C1 C2 179.4(8) . .
C1 C2 H2A 109.5 . .
C1 C2 H2B 109.5 . .
H2A C2 H2B 109.5 . .
C1 C2 H2C 109.5 . .
H2A C2 H2C 109.5 . .
H2B C2 H2C 109.5 . .
N5 C3 C4 178.7(8) . .
C3 C4 H4D 109.5 . .
C3 C4 H4E 109.5 . .
H4D C4 H4E 109.5 . .
C3 C4 H4F 109.5 . .
H4D C4 H4F 109.5 . .
H4E C4 H4F 109.5 . .
N6 C5 C6 178.9(12) . .
C5 C6 H6D 109.5 . .
C5 C6 H6E 109.5 . .
H6D C6 H6E 109.5 . .
C5 C6 H6F 109.5 . .
H6D C6 H6F 109.5 . .
H6E C6 H6F 109.5 . .
H1W2 O2W H2W2 113.8 . .

loop_
_geom_bond_atom_site_label_1
_geom_bond_atom_site_label_2
_geom_bond_distance
_geom_bond_site_symmetry_2
Dy O14A 2.277(3) .
Dy O15C 2.315(2) .
Dy O14B 2.390(2) .
Dy O2 2.395(2) .
Dy O21 2.428(3) .
Dy O12 2.510(3) .
Dy O1 2.519(3) .
Dy O11 2.535(3) .
Dy O22 2.547(3) .
Dy N1 2.909(4) .
Dy Mn3 3.4141(11) 2_666
Dy Mn2 3.4530(9) .
Mn1 O1A 1.873(3) .
Mn1 O14A 1.874(3) .
Mn1 N1A 1.982(3) .
Mn1 O1 2.104(2) .
Mn1 O14C 2.162(2) 2_666
Mn1 O13 2.198(3) .
Mn1 Mn3 3.1187(11) .
Mn2 O1B 1.889(3) .
Mn2 O14B 1.890(3) .
Mn2 O1 1.906(2) .
Mn2 N1B 1.974(3) .
Mn2 O1C 2.244(3) .
Mn2 O13 2.436(3) .
Mn3 O14C 1.882(3) 2_666
Mn3 O15C 1.902(2) 2_666
Mn3 O1 1.917(2) .
Mn3 O2 1.959(2) 2_666
Mn3 O1W 2.248(3) .
Mn3 O2 2.336(3) .
Mn3 Dy 3.4141(11) 2_666
O2 Mn3 1.959(2) 2_666
O2 H2 0.8600 .
O1A C2A 1.315(4) .
C1A C2A 1.409(5) .
C1A C11A 1.428(5) .
C1A C9A 1.445(5) .
C2A C3A 1.430(6) .
C3A C4A 1.350(6) .
C3A H3A 0.9500 .
C4A C10A 1.425(6) .
C4A H4A 0.9500 .
C5A C6A 1.375(6) .
C5A C10A 1.400(6) .
C5A H5A 0.9500 .
C6A C7A 1.391(6) .
C6A H6A 0.9500 .
C7A C8A 1.377(5) .
C7A H7A 0.9500 .
C8A C9A 1.426(5) .
C8A H8A 0.9500 .
C9A C10A 1.419(6) .
C11A N1A 1.298(5) .
C11A H11A 0.9500 .
N1A C12A 1.488(5) .
C12A C14A 1.526(5) .
C12A C13A 1.529(5) .
C12A C15A 1.552(5) .
C13A O13A 1.429(18) .
C13A H13B 0.9820 .
C13A H13C 0.9827 .
C13A H13L 0.9826 .
O13A H13L 0.6795 .
O13A H13A 0.8433 .
C14A O14A 1.420(4) .
C14A H14A 0.9900 .
C14A H14B 0.9900 .
C15A O15A 1.417(5) .
C15A H15A 0.9925 .
C15A H15I 0.9912 .
C15A H15J 0.9866 .
O15A H15J 0.4504 .
O15A H15D 0.8734 .
O1B C2B 1.322(4) .
C1B C2B 1.402(5) .
C1B C11B 1.434(6) .
C1B C9B 1.453(5) .
C2B C3B 1.409(6) .
C3B C4B 1.357(5) .
C3B H3B 0.9500 .
C4B C10B 1.417(6) .
C4B H4B 0.9500 .
C5B C6B 1.373(7) .
C5B C10B 1.421(6) .
C5B H5B 0.9500 .
C6B C7B 1.391(7) .
C6B H6B 0.9500 .
C7B C8B 1.376(6) .
C7B H7B 0.9500 .
C8B C9B 1.422(6) .
C8B H8B 0.9500 .
C9B C10B 1.412(6) .
C11B N1B 1.298(5) .
C11B H11B 0.9500 .
N1B C12B 1.501(5) .
C12B C14B 1.521(5) .
C12B C13B 1.529(5) .
C12B C15B 1.538(6) .
C13B O13B 1.468(14) .
C13B H13E 0.9829 .
C13B H13F 0.9818 .
C13B H13G 0.9817 .
O13B H13G 0.5503 .
O13B H13H 0.8413 .
C14B O14B 1.442(4) .
C14B H14C 0.9900 .
C14B H14D 0.9900 .
C15B O15B 1.392(5) .
C15B H15E 0.9916 .
C15B H15F 0.9917 .
C15B H15G 0.9882 .
O15B H15G 0.4341 .
O15B H15B 0.8612 .
O1C C2C 1.317(4) .
C1C C2C 1.409(5) .
C1C C11C 1.425(5) .
C1C C9C 1.461(5) .
C2C C3C 1.441(5) .
C3C C4C 1.351(5) .
C3C H3C 0.9500 .
C4C C10C 1.420(6) .
C4C H4C 0.9500 .
C5C C6C 1.348(7) .
C5C C10C 1.424(6) .
C5C H5C 0.9500 .
C6C C7C 1.399(7) .
C6C H6C 0.9500 .
C7C C8C 1.385(6) .
C7C H7C 0.9500 .
C8C C9C 1.409(6) .
C8C H8C 0.9500 .
C9C C10C 1.420(6) .
C11C N1C 1.301(5) .
C11C H11C 0.9500 .
N1C C12C 1.475(5) .
C12C C13C 1.517(5) .
C12C C15C 1.527(5) .
C12C C14C 1.531(5) .
C13C H13I 0.9800 .
C13C H13J 0.9800 .
C13C H13K 0.9800 .
C14C O14C 1.418(4) .
C14C H14E 0.9900 .
C14C H14F 0.9900 .
O14C Mn3 1.882(2) 2_666
O14C Mn1 2.162(2) 2_666
C15C O15C 1.422(4) .
C15C H15K 0.9900 .
C15C H1HL 0.9900 .
O15C Mn3 1.902(2) 2_666
O15C H15C 0.8400 .
O1W H1W1 0.8614 .
O1W H2W1 0.8609 .
O11 N1 1.263(4) .
O21 N1 1.280(4) .
N1 O31 1.223(4) .
O12 N2 1.293(4) .
O22 N2 1.264(4) .
N2 O32 1.217(4) .
O13 N3 1.300(4) .
N3 O33 1.218(4) .
N3 O23 1.220(4) .
N4 C1 1.132(7) .
C1 C2 1.446(8) .
C2 H2A 0.9800 .
C2 H2B 0.9800 .
C2 H2C 0.9800 .
N5 C3 1.130(7) .
C3 C4 1.460(8) .
C4 H4D 0.9800 .
C4 H4E 0.9800 .
C4 H4F 0.9800 .
N6 C5 1.137(10) .
C5 C6 1.453(10) .
C6 H6D 0.9800 .
C6 H6E 0.9800 .
C6 H6F 0.9800 .
O2W H1W2 0.8378 .
O2W H2W2 0.8515 .

loop_
_geom_hbond_atom_site_label_D
_geom_hbond_atom_site_label_H
_geom_hbond_atom_site_label_A
_geom_hbond_distance_DH
_geom_hbond_distance_HA
_geom_hbond_distance_DA
_geom_hbond_angle_DHA
_geom_hbond_site_symmetry_A
O2 H2 O1C 0.86 2.07 2.817(3) 144.8 2_666
C11A H11A O13A 0.95 2.36 3.07(3) 131.7 .
O13A H13A O23 0.84 1.94 2.73(3) 156.3 2_667
C14A H14A O22 0.99 2.44 3.000(4) 115.5 .
C15A H15I O14C 0.99 2.62 3.424(5) 138.0 2_666
O15A H15J N1A 0.45 2.67 2.857(4) 110.2 .
O15A H15D N5 0.87 1.88 2.753(6) 177.0 .
O13B H13H O33 0.84 1.88 2.645(18) 150.8 .
C14B H14D O11 0.99 2.66 3.211(5) 115.1 .
C15B H15E N4 0.99 2.54 3.515(7) 167.8 1_655
C15B H15F O1C 0.99 2.65 3.532(5) 148.6 .
O15B H15B O15A 0.86 1.92 2.780(5) 176.1 1_655
C3C H3C O1B 0.95 2.52 3.262(5) 135.3 .
C11C H11C O15B 0.95 2.57 3.508(5) 171.1 2_766
C13C H13K O15B 0.98 2.46 3.442(6) 177.4 2_766
C14C H14F O15A 0.99 2.61 3.502(5) 150.3 2_666
O15C H15C N1C 0.84 2.21 2.725(4) 119.9 .
O1W H1W1 O1B 0.86 1.95 2.795(4) 164.9 .
O1W H2W1 O12 0.86 1.95 2.767(4) 157.0 2_666
O1W H2W1 N2 0.86 2.67 3.513(4) 165.2 2_666
C4 H4E O31 0.98 2.67 3.336(8) 125.8 1_455
C6 H6E O13A 0.98 2.49 3.15(3) 123.9 2_667

loop_
_geom_torsion_atom_site_label_1
_geom_torsion_atom_site_label_2
_geom_torsion_atom_site_label_3
_geom_torsion_atom_site_label_4
_geom_torsion
_geom_torsion_site_symmetry_1
_geom_torsion_site_symmetry_4
N1A Mn1 O1A C2A -1.6(3) . .
O1 Mn1 O1A C2A -170.4(3) . .
O14C Mn1 O1A C2A -98.8(3) 2_666 .
O13 Mn1 O1A C2A 110.4(3) . .
Mn3 Mn1 O1A C2A -134.9(3) . .
Dy Mn1 O1A C2A -174.7(2) . .
Mn1 O1A C2A C1A 1.2(5) . .
Mn1 O1A C2A C3A -179.2(2) . .
C11A C1A C2A O1A 0.5(5) . .
C9A C1A C2A O1A -178.7(3) . .
C11A C1A C2A C3A -179.1(3) . .
C9A C1A C2A C3A 1.7(5) . .
O1A C2A C3A C4A 177.9(4) . .
C1A C2A C3A C4A -2.4(6) . .
C2A C3A C4A C10A 1.2(6) . .
C10A C5A C6A C7A 0.4(6) . .
C5A C6A C7A C8A -0.5(6) . .
C6A C7A C8A C9A -0.9(6) . .
C7A C8A C9A C10A 2.4(5) . .
C7A C8A C9A C1A -177.2(3) . .
C2A C1A C9A C10A 0.3(5) . .
C11A C1A C9A C10A -179.0(3) . .
C2A C1A C9A C8A 179.8(3) . .
C11A C1A C9A C8A 0.6(5) . .
C6A C5A C10A C9A 1.1(6) . .
C6A C5A C10A C4A 179.7(4) . .
C8A C9A C10A C5A -2.5(5) . .
C1A C9A C10A C5A 177.1(3) . .
C8A C9A C10A C4A 178.9(3) . .
C1A C9A C10A C4A -1.5(5) . .
C3A C4A C10A C5A -177.8(4) . .
C3A C4A C10A C9A 0.8(6) . .
C2A C1A C11A N1A -1.2(5) . .
C9A C1A C11A N1A 178.0(3) . .
C1A C11A N1A C12A 175.2(3) . .
C1A C11A N1A Mn1 0.2(5) . .
C11A N1A C12A C14A 154.2(3) . .
Mn1 N1A C12A C14A -30.1(3) . .
C11A N1A C12A C13A 34.8(5) . .
Mn1 N1A C12A C13A -149.5(3) . .
C11A N1A C12A C15A -89.2(4) . .
Mn1 N1A C12A C15A 86.5(3) . .
N1A C12A C13A O13A -83.6(13) . .
C14A C12A C13A O13A 159.9(12) . .
C15A C12A C13A O13A 38.1(13) . .
N1A C12A C14A O14A 43.3(3) . .
C13A C12A C14A O14A 166.0(3) . .
C15A C12A C14A O14A -71.4(4) . .
C12A C14A O14A Mn1 -39.7(3) . .
C12A C14A O14A Dy 148.7(2) . .
N1A Mn1 O14A C14A 17.7(2) . .
O1 Mn1 O14A C14A -174.1(2) . .
O14C Mn1 O14A C14A 114.3(2) 2_666 .
O13 Mn1 O14A C14A -94.8(2) . .
Mn3 Mn1 O14A C14A 150.8(2) . .
Dy Mn1 O14A C14A -173.0(3) . .
N1A Mn1 O14A Dy -169.33(13) . .
O1 Mn1 O14A Dy -1.15(11) . .
O14C Mn1 O14A Dy -72.70(13) 2_666 .
O13 Mn1 O14A Dy 78.21(12) . .
Mn3 Mn1 O14A Dy -36.23(11) . .
N1A C12A C15A O15A 59.7(4) . .
C14A C12A C15A O15A 172.4(3) . .
C13A C12A C15A O15A -66.1(4) . .
O1 Mn2 O1B C2B -158.9(3) . .
N1B Mn2 O1B C2B 6.5(3) . .
O1C Mn2 O1B C2B 104.1(3) . .
O13 Mn2 O1B C2B -82.0(3) . .
Dy Mn2 O1B C2B -151.5(3) . .
Mn2 O1B C2B C1B -7.3(6) . .
Mn2 O1B C2B C3B 175.6(3) . .
C11B C1B C2B O1B 3.7(6) . .
C9B C1B C2B O1B -178.0(4) . .
C11B C1B C2B C3B -179.4(4) . .
C9B C1B C2B C3B -1.0(6) . .
O1B C2B C3B C4B -179.6(4) . .
C1B C2B C3B C4B 3.2(6) . .
C2B C3B C4B C10B -0.6(7) . .
C10B C5B C6B C7B -1.1(9) . .
C5B C6B C7B C8B 3.7(9) . .
C6B C7B C8B C9B -1.8(9) . .
C7B C8B C9B C10B -2.7(7) . .
C7B C8B C9B C1B 177.2(5) . .
C2B C1B C9B C10B -3.6(6) . .
C11B C1B C9B C10B 174.8(4) . .
C2B C1B C9B C8B 176.5(4) . .
C11B C1B C9B C8B -5.1(7) . .
C8B C9B C10B C4B -174.0(4) . .
C1B C9B C10B C4B 6.1(6) . .
C8B C9B C10B C5B 5.1(7) . .
C1B C9B C10B C5B -174.7(4) . .
C3B C4B C10B C9B -4.1(7) . .
C3B C4B C10B C5B 176.7(4) . .
C6B C5B C10B C9B -3.4(8) . .
C6B C5B C10B C4B 175.7(5) . .
C2B C1B C11B N1B -1.6(7) . .
C9B C1B C11B N1B -180.0(4) . .
C1B C11B N1B C12B 178.1(4) . .
C1B C11B N1B Mn2 2.8(6) . .
C11B N1B C12B C14B -146.8(4) . .
Mn2 N1B C12B C14B 29.0(3) . .
C11B N1B C12B C13B -26.0(5) . .
Mn2 N1B C12B C13B 149.9(3) . .
C11B N1B C12B C15B 95.7(4) . .
Mn2 N1B C12B C15B -88.4(3) . .
N1B C12B C13B O13B -52.3(9) . .
C14B C12B C13B O13B 65.1(9) . .
C15B C12B C13B O13B -170.7(8) . .
N1B C12B C14B O14B -43.4(4) . .
C13B C12B C14B O14B -166.1(3) . .
C15B C12B C14B O14B 69.9(4) . .
C12B C14B O14B Mn2 39.7(4) . .
C12B C14B O14B Dy -179.1(2) . .
O1 Mn2 O14B C14B 148.7(2) . .
N1B Mn2 O14B C14B -17.8(2) . .
O1C Mn2 O14B C14B -114.7(2) . .
O13 Mn2 O14B C14B 71.2(2) . .
Dy Mn2 O14B C14B 150.8(3) . .
O1 Mn2 O14B Dy -2.09(11) . .
N1B Mn2 O14B Dy -168.61(13) . .
O1C Mn2 O14B Dy 94.50(11) . .
O13 Mn2 O14B Dy -79.58(10) . .
N1B C12B C15B O15B 171.3(3) . .
C14B C12B C15B O15B 58.5(4) . .
C13B C12B C15B O15B -65.4(5) . .
Mn2 O1C C2C C1C -137.7(3) . .
Mn2 O1C C2C C3C 42.1(5) . .
C11C C1C C2C O1C 5.4(5) . .
C9C C1C C2C O1C -179.5(3) . .
C11C C1C C2C C3C -174.3(3) . .
C9C C1C C2C C3C 0.7(5) . .
O1C C2C C3C C4C -175.5(4) . .
C1C C2C C3C C4C 4.3(6) . .
C2C C3C C4C C10C -3.8(6) . .
C10C C5C C6C C7C -1.7(7) . .
C5C C6C C7C C8C 2.3(7) . .
C6C C7C C8C C9C 1.1(7) . .
C7C C8C C9C C10C -4.9(6) . .
C7C C8C C9C C1C 174.6(4) . .
C2C C1C C9C C8C 174.4(4) . .
C11C C1C C9C C8C -10.5(6) . .
C2C C1C C9C C10C -6.1(5) . .
C11C C1C C9C C10C 168.9(3) . .
C8C C9C C10C C4C -173.8(4) . .
C1C C9C C10C C4C 6.7(5) . .
C8C C9C C10C C5C 5.4(6) . .
C1C C9C C10C C5C -174.1(3) . .
C3C C4C C10C C9C -2.0(6) . .
C3C C4C C10C C5C 178.9(4) . .
C6C C5C C10C C9C -2.2(6) . .
C6C C5C C10C C4C 176.9(4) . .
C2C C1C C11C N1C 0.7(5) . .
C9C C1C C11C N1C -174.4(3) . .
C1C C11C N1C C12C 178.7(3) . .
C11C N1C C12C C13C -46.6(5) . .
C11C N1C C12C C15C -165.3(3) . .
C11C N1C C12C C14C 76.4(4) . .
N1C C12C C14C O14C 47.6(4) . .
C13C C12C C14C O14C 171.6(3) . .
C15C C12C C14C O14C -66.7(4) . .
C12C C14C O14C Mn3 52.8(4) . 2_666
C12C C14C O14C Mn1 -175.4(2) . 2_666
N1C C12C C15C O15C -52.4(4) . .
C13C C12C C15C O15C -173.0(3) . .
C14C C12C C15C O15C 64.6(4) . .
C12C C15C O15C Mn3 -48.3(4) . 2_666
C12C C15C O15C Dy 158.6(2) . .
Dy O11 N1 O31 -177.5(3) . .
Dy O11 N1 O21 3.0(3) . .
Dy O21 N1 O31 177.3(3) . .
Dy O21 N1 O11 -3.1(3) . .
Dy O22 N2 O32 176.3(3) . .
Dy O22 N2 O12 -1.8(3) . .
Dy O12 N2 O32 -176.3(3) . .
Dy O12 N2 O22 1.8(3) . .
Mn1 O13 N3 O33 169.8(4) . .
Mn2 O13 N3 O33 37.1(6) . .
Mn1 O13 N3 O23 -12.6(5) . .
Mn2 O13 N3 O23 -145.2(3) . .
